data_2106014
loop_
_publ_author_name
'Gerhardt, Valeska'
'Egert, Ernst'

_publ_section_title
;
 Cocrystals of 6-chlorouracil and 6-chloro-3-methyluracil: exploring their
 hydrogen-bond-based synthon motifs with several triazine and pyrimidine
 derivatives
;
_journal_coeditor_code AO5001
_journal_issue 2
_journal_name_full 'Acta Crystallographica Section B'
_journal_page_first 209
_journal_page_last 220
_journal_paper_doi 10.1107/S2052520615003790
_journal_volume 71
_journal_year 2015
_chemical_formula_moiety 'C4 H3 Cl N2 O2, C4 H7 N5, C4 H9 N O'
_chemical_formula_sum 'C12 H19 Cl N8 O3'
_chemical_formula_weight 358.80
_space_group_IT_number 2
_symmetry_cell_setting triclinic
_symmetry_space_group_name_Hall '-P 1'
_symmetry_space_group_name_H-M 'P -1'
_atom_sites_solution_hydrogens geom
_atom_sites_solution_primary direct
_atom_sites_solution_secondary difmap
_audit_creation_method SHELXL-97
_cell_angle_alpha 85.725(5)
_cell_angle_beta 84.516(5)
_cell_angle_gamma 75.572(5)
_cell_formula_units_Z 2
_cell_length_a 6.9970(5)
_cell_length_b 8.6140(5)
_cell_length_c 13.8513(9)
_cell_measurement_reflns_used 33416
_cell_measurement_temperature 173(2)
_cell_measurement_theta_max 26.31
_cell_measurement_theta_min 3.255
_cell_volume 803.70(9)
_computing_cell_refinement 'X-Area (Stoe & Cie, 2001)'
_computing_data_collection 'X-Area (Stoe & Cie, 2001)'
_computing_data_reduction 'X-Area (Stoe & Cie, 2001)'
_computing_molecular_graphics
;
Mercury (Version 3.1, Macrae et al., 2008) and XP (Sheldrick,
 2008)
;
_computing_publication_material 'publCIF (Westrip, 2010)'
_computing_structure_refinement 'SHELXL97 (Sheldrick, 2008) '
_computing_structure_solution 'SHELXS97 (Sheldrick, 2008) '
_diffrn_ambient_temperature 173(2)
_diffrn_measured_fraction_theta_full 0.998
_diffrn_measured_fraction_theta_max 0.993
_diffrn_measurement_device_type 'STOE IPDS II two-circle diffractometer'
_diffrn_measurement_method \w
_diffrn_radiation_monochromator 'Genix 3D multilayer optics'
_diffrn_radiation_source 'Genix 3D I\mS microfocus X-ray source'
_diffrn_radiation_type MoK\a
_diffrn_radiation_wavelength 0.71073
_diffrn_reflns_av_R_equivalents 0.0448
_diffrn_reflns_av_sigmaI/netI 0.0180
_diffrn_reflns_limit_h_max 8
_diffrn_reflns_limit_h_min -8
_diffrn_reflns_limit_k_max 10
_diffrn_reflns_limit_k_min -10
_diffrn_reflns_limit_l_max 16
_diffrn_reflns_limit_l_min -16
_diffrn_reflns_number 27171
_diffrn_reflns_theta_full 25.00
_diffrn_reflns_theta_max 25.89
_diffrn_reflns_theta_min 3.25
_diffrn_standards_number 0
_exptl_absorpt_coefficient_mu 0.269
_exptl_absorpt_correction_T_max 0.9861
_exptl_absorpt_correction_T_min 0.8898
_exptl_absorpt_correction_type multi-scan
_exptl_absorpt_process_details 'X-Area (Stoe & Cie, 2001)'
_exptl_crystal_colour colourless
_exptl_crystal_density_diffrn 1.483
_exptl_crystal_density_method 'not measured'
_exptl_crystal_description plate
_exptl_crystal_F_000 376
_exptl_crystal_size_max 0.44
_exptl_crystal_size_mid 0.31
_exptl_crystal_size_min 0.05
_refine_diff_density_max 0.283
_refine_diff_density_min -0.237
_refine_ls_extinction_method none
_refine_ls_goodness_of_fit_ref 1.164
_refine_ls_hydrogen_treatment mixed
_refine_ls_matrix_type full
_refine_ls_number_parameters 239
_refine_ls_number_reflns 3103
_refine_ls_number_restraints 0
_refine_ls_restrained_S_all 1.164
_refine_ls_R_factor_all 0.0428
_refine_ls_R_factor_gt 0.0383
_refine_ls_shift/su_max 0.000
_refine_ls_shift/su_mean 0.000
_refine_ls_structure_factor_coef Fsqd
_refine_ls_weighting_details 'calc w=1/[\s^2^(Fo^2^)+(0.0420P)^2^+0.5034P] where P=(Fo^2^+2Fc^2^)/3'
_refine_ls_weighting_scheme calc
_refine_ls_wR_factor_gt 0.1020
_refine_ls_wR_factor_ref 0.1041
_reflns_number_gt 2815
_reflns_number_total 3103
_reflns_threshold_expression I>2\s(I)
_cod_data_source_file ao5001sup1.cif
_cod_data_source_block III
_cod_original_sg_symbol_H-M P-1
_cod_database_code 2106014
_cod_database_fobs_code 2106014

loop_
_symmetry_equiv_pos_as_xyz
'x, y, z'
'-x, -y, -z'

loop_
_atom_site_type_symbol
_atom_site_label
_atom_site_fract_x
_atom_site_fract_y
_atom_site_fract_z
_atom_site_U_iso_or_equiv
_atom_site_adp_type
_atom_site_calc_flag
_atom_site_refinement_flags
_atom_site_occupancy
_atom_site_symmetry_multiplicity
N N1A 0.3519(2) 0.82955(17) 0.35115(11) 0.0232(3) Uani d . 1 1
C C2A 0.3130(3) 0.7147(2) 0.41647(13) 0.0205(3) Uani d . 1 1
O O2A 0.2482(2) 0.74520(14) 0.50291(9) 0.0262(3) Uani d . 1 1
N N3A 0.3438(2) 0.56102(17) 0.38803(11) 0.0217(3) Uani d . 1 1
H H3A 0.314(3) 0.490(3) 0.4316(16) 0.026 Uiso d . 1 1
C C4A 0.4099(3) 0.5120(2) 0.29560(13) 0.0227(4) Uani d . 1 1
O O4A 0.4297(2) 0.37024(15) 0.27664(10) 0.0313(3) Uani d . 1 1
C C5A 0.4491(3) 0.6352(2) 0.22779(13) 0.0250(4) Uani d . 1 1
H H5A 0.4964 0.6140 0.1623 0.030 Uiso calc R 1 1
C C6A 0.4156(3) 0.7840(2) 0.26146(13) 0.0225(4) Uani d . 1 1
Cl Cl6A 0.45510(8) 0.94166(5) 0.18076(3) 0.03276(15) Uani d . 1 1
N N1B 0.2060(2) 0.05636(18) 0.55784(11) 0.0228(3) Uani d . 1 1
H H1B 0.224(3) -0.042(3) 0.5365(16) 0.027 Uiso d . 1 1
C C2B 0.2423(3) 0.1777(2) 0.49481(13) 0.0218(4) Uani d . 1 1
N N2B 0.3016(3) 0.1458(2) 0.40461(12) 0.0300(4) Uani d . 1 1
H H2B1 0.338(3) 0.220(3) 0.3674(18) 0.036 Uiso d . 1 1
H H2B2 0.320(3) 0.047(3) 0.3850(17) 0.036 Uiso d . 1 1
N N3B 0.2183(2) 0.32494(17) 0.52511(11) 0.0217(3) Uani d . 1 1
C C4B 0.1553(2) 0.3465(2) 0.61899(13) 0.0206(3) Uani d . 1 1
N N4B 0.1285(2) 0.49194(18) 0.65006(12) 0.0247(3) Uani d . 1 1
H H4B1 0.100(3) 0.509(3) 0.7112(18) 0.030 Uiso d . 1 1
H H4B2 0.153(3) 0.569(3) 0.6094(17) 0.030 Uiso d . 1 1
N N5B 0.1172(2) 0.22898(18) 0.68548(11) 0.0233(3) Uani d . 1 1
C C6B 0.1460(3) 0.0866(2) 0.65163(13) 0.0221(4) Uani d . 1 1
C C61B 0.1165(3) -0.0530(2) 0.71617(14) 0.0283(4) Uani d . 1 1
H H61A 0.0729 -0.0180 0.7821 0.043 Uiso calc R 1 1
H H61B 0.2416 -0.1354 0.7172 0.043 Uiso calc R 1 1
H H61C 0.0158 -0.0976 0.6916 0.043 Uiso calc R 1 1
C C1X -0.2197(3) 0.6746(3) 0.93637(17) 0.0389(5) Uani d . 1 1
H H1X1 -0.2738 0.6405 0.8810 0.058 Uiso calc R 1 1
H H1X2 -0.2901 0.7852 0.9499 0.058 Uiso calc R 1 1
H H1X3 -0.2365 0.6037 0.9936 0.058 Uiso calc R 1 1
C C2X -0.0028(3) 0.6659(2) 0.91266(14) 0.0282(4) Uani d . 1 1
O O2X 0.0892(2) 0.5991(2) 0.84235(11) 0.0412(4) Uani d . 1 1
N N3X 0.0863(2) 0.7354(2) 0.97338(12) 0.0307(4) Uani d . 1 1
C C4X -0.0034(4) 0.7936(3) 1.06727(17) 0.0443(6) Uani d . 1 1
H H4X1 -0.1465 0.8043 1.0705 0.067 Uiso calc R 1 1
H H4X2 0.0224 0.8984 1.0754 0.067 Uiso calc R 1 1
H H4X3 0.0538 0.7173 1.1191 0.067 Uiso calc R 1 1
C C5X 0.2953(3) 0.7296(3) 0.95317(16) 0.0351(5) Uani d . 1 1
H H5X1 0.3726 0.6461 0.9956 0.053 Uiso calc R 1 1
H H5X2 0.3189 0.8338 0.9650 0.053 Uiso calc R 1 1
H H5X3 0.3356 0.7050 0.8852 0.053 Uiso calc R 1 1

loop_
_atom_site_aniso_label
_atom_site_aniso_U_11
_atom_site_aniso_U_22
_atom_site_aniso_U_33
_atom_site_aniso_U_12
_atom_site_aniso_U_13
_atom_site_aniso_U_23
N1A 0.0308(8) 0.0162(7) 0.0230(8) -0.0073(6) -0.0009(6) -0.0010(6)
C2A 0.0242(8) 0.0174(8) 0.0212(9) -0.0066(6) -0.0024(7) -0.0029(6)
O2A 0.0400(7) 0.0186(6) 0.0209(7) -0.0098(5) 0.0027(5) -0.0045(5)
N3A 0.0307(8) 0.0147(7) 0.0203(8) -0.0077(6) 0.0004(6) -0.0005(6)
C4A 0.0279(9) 0.0187(8) 0.0219(9) -0.0064(7) -0.0006(7) -0.0034(7)
O4A 0.0500(8) 0.0188(6) 0.0261(7) -0.0126(6) 0.0067(6) -0.0064(5)
C5A 0.0327(10) 0.0216(9) 0.0206(9) -0.0073(7) 0.0007(7) -0.0019(7)
C6A 0.0259(9) 0.0186(8) 0.0234(9) -0.0071(7) -0.0029(7) 0.0029(7)
Cl6A 0.0481(3) 0.0222(2) 0.0278(3) -0.0121(2) 0.0019(2) 0.00586(17)
N1B 0.0315(8) 0.0150(7) 0.0225(8) -0.0070(6) -0.0014(6) -0.0015(6)
C2B 0.0265(9) 0.0173(8) 0.0224(9) -0.0069(7) -0.0022(7) -0.0018(7)
N2B 0.0536(11) 0.0164(7) 0.0217(8) -0.0142(7) 0.0064(7) -0.0037(6)
N3B 0.0297(8) 0.0156(7) 0.0208(7) -0.0075(6) -0.0016(6) -0.0022(5)
C4B 0.0221(8) 0.0187(8) 0.0218(8) -0.0051(6) -0.0041(6) -0.0018(6)
N4B 0.0370(9) 0.0189(7) 0.0191(8) -0.0081(6) -0.0010(6) -0.0042(6)
N5B 0.0290(8) 0.0201(7) 0.0216(7) -0.0071(6) -0.0020(6) -0.0022(6)
C6B 0.0240(8) 0.0199(8) 0.0227(9) -0.0058(7) -0.0037(7) -0.0002(7)
C61B 0.0402(11) 0.0216(9) 0.0234(9) -0.0098(8) 0.0003(8) 0.0011(7)
C1X 0.0322(11) 0.0403(12) 0.0455(13) -0.0122(9) -0.0087(9) 0.0083(10)
C2X 0.0345(10) 0.0252(9) 0.0248(10) -0.0079(8) -0.0036(8) 0.0025(7)
O2X 0.0472(9) 0.0481(9) 0.0321(8) -0.0173(7) 0.0028(7) -0.0151(7)
N3X 0.0302(8) 0.0343(9) 0.0274(9) -0.0071(7) 0.0004(7) -0.0072(7)
C4X 0.0471(13) 0.0539(14) 0.0329(12) -0.0128(11) 0.0059(10) -0.0183(10)
C5X 0.0305(10) 0.0387(11) 0.0379(11) -0.0119(9) -0.0019(8) -0.0029(9)

loop_
_atom_type_symbol
_atom_type_description
_atom_type_scat_dispersion_real
_atom_type_scat_dispersion_imag
_atom_type_scat_source
C C 0.0033 0.0016 'International Tables Vol C Tables 4.2.6.8 and 6.1.1.4'
H H 0.0000 0.0000 'International Tables Vol C Tables 4.2.6.8 and 6.1.1.4'
N N 0.0061 0.0033 'International Tables Vol C Tables 4.2.6.8 and 6.1.1.4'
O O 0.0106 0.0060 'International Tables Vol C Tables 4.2.6.8 and 6.1.1.4'
Cl Cl 0.1484 0.1585 'International Tables Vol C Tables 4.2.6.8 and 6.1.1.4'

loop_
_geom_angle_atom_site_label_1
_geom_angle_atom_site_label_2
_geom_angle_atom_site_label_3
_geom_angle
C6A N1A C2A 116.56(15)
O2A C2A N1A 121.86(15)
O2A C2A N3A 119.02(15)
N1A C2A N3A 119.12(15)
C2A N3A C4A 125.01(15)
C2A N3A H3A 117.0(14)
C4A N3A H3A 117.9(14)
O4A C4A N3A 120.09(16)
O4A C4A C5A 124.99(16)
N3A C4A C5A 114.92(15)
C6A C5A C4A 116.60(16)
C6A C5A H5A 121.7
C4A C5A H5A 121.7
N1A C6A C5A 127.78(16)
N1A C6A Cl6A 113.47(13)
C5A C6A Cl6A 118.74(14)
C6B N1B C2B 119.49(15)
C6B N1B H1B 121.0(14)
C2B N1B H1B 119.5(14)
N2B C2B N3B 120.81(16)
N2B C2B N1B 118.59(16)
N3B C2B N1B 120.60(16)
C2B N2B H2B1 117.5(16)
C2B N2B H2B2 120.5(16)
H2B1 N2B H2B2 121(2)
C2B N3B C4B 116.52(15)
N4B C4B N3B 117.38(16)
N4B C4B N5B 117.31(16)
N3B C4B N5B 125.31(15)
C4B N4B H4B1 120.1(15)
C4B N4B H4B2 119.4(15)
H4B1 N4B H4B2 120(2)
C6B N5B C4B 115.26(15)
N5B C6B N1B 122.80(16)
N5B C6B C61B 121.05(16)
N1B C6B C61B 116.15(15)
C6B C61B H61A 109.5
C6B C61B H61B 109.5
H61A C61B H61B 109.5
C6B C61B H61C 109.5
H61A C61B H61C 109.5
H61B C61B H61C 109.5
C2X C1X H1X1 109.5
C2X C1X H1X2 109.5
H1X1 C1X H1X2 109.5
C2X C1X H1X3 109.5
H1X1 C1X H1X3 109.5
H1X2 C1X H1X3 109.5
O2X C2X N3X 120.98(19)
O2X C2X C1X 121.97(19)
N3X C2X C1X 117.05(18)
C2X N3X C5X 118.77(17)
C2X N3X C4X 124.24(18)
C5X N3X C4X 116.18(17)
N3X C4X H4X1 109.5
N3X C4X H4X2 109.5
H4X1 C4X H4X2 109.5
N3X C4X H4X3 109.5
H4X1 C4X H4X3 109.5
H4X2 C4X H4X3 109.5
N3X C5X H5X1 109.5
N3X C5X H5X2 109.5
H5X1 C5X H5X2 109.5
N3X C5X H5X3 109.5
H5X1 C5X H5X3 109.5
H5X2 C5X H5X3 109.5

loop_
_geom_bond_atom_site_label_1
_geom_bond_atom_site_label_2
_geom_bond_distance
N1A C6A 1.333(2)
N1A C2A 1.351(2)
C2A O2A 1.262(2)
C2A N3A 1.369(2)
N3A C4A 1.379(2)
N3A H3A 0.88(2)
C4A O4A 1.239(2)
C4A C5A 1.425(2)
C5A C6A 1.355(2)
C5A H5A 0.9500
C6A Cl6A 1.7524(17)
N1B C6B 1.350(2)
N1B C2B 1.369(2)
N1B H1B 0.89(2)
C2B N2B 1.305(2)
C2B N3B 1.331(2)
N2B H2B1 0.87(3)
N2B H2B2 0.89(3)
N3B C4B 1.344(2)
C4B N4B 1.318(2)
C4B N5B 1.376(2)
N4B H4B1 0.87(2)
N4B H4B2 0.88(2)
N5B C6B 1.307(2)
C6B C61B 1.489(2)
C61B H61A 0.9800
C61B H61B 0.9800
C61B H61C 0.9800
C1X C2X 1.506(3)
C1X H1X1 0.9800
C1X H1X2 0.9800
C1X H1X3 0.9800
C2X O2X 1.214(2)
C2X N3X 1.347(3)
N3X C5X 1.452(3)
N3X C4X 1.456(3)
C4X H4X1 0.9800
C4X H4X2 0.9800
C4X H4X3 0.9800
C5X H5X1 0.9800
C5X H5X2 0.9800
C5X H5X3 0.9800

loop_
_geom_hbond_atom_site_label_D
_geom_hbond_atom_site_label_H
_geom_hbond_atom_site_label_A
_geom_hbond_site_symmetry_A
_geom_hbond_distance_DH
_geom_hbond_distance_HA
_geom_hbond_distance_DA
_geom_hbond_angle_DHA
N3A H3A N3B . 0.88(2) 2.04(2) 2.917(2) 174(2)
N1B H1B O2A 1_545 0.89(2) 1.89(2) 2.7779(19) 174(2)
N2B H2B1 O4A . 0.87(3) 1.92(3) 2.780(2) 175(2)
N2B H2B2 N1A 1_545 0.89(3) 1.92(3) 2.805(2) 176(2)
N4B H4B1 O2X . 0.87(2) 2.02(3) 2.850(2) 161(2)
N4B H4B2 O2A . 0.88(2) 2.21(2) 3.088(2) 173(2)

loop_
_geom_torsion_atom_site_label_1
_geom_torsion_atom_site_label_2
_geom_torsion_atom_site_label_3
_geom_torsion_atom_site_label_4
_geom_torsion
C6A N1A C2A O2A -178.58(16)
C6A N1A C2A N3A 1.1(2)
O2A C2A N3A C4A 178.55(16)
N1A C2A N3A C4A -1.1(3)
C2A N3A C4A O4A -178.68(17)
C2A N3A C4A C5A 0.8(3)
O4A C4A C5A C6A 178.91(18)
N3A C4A C5A C6A -0.6(3)
C2A N1A C6A C5A -1.0(3)
C2A N1A C6A Cl6A 178.17(13)
C4A C5A C6A N1A 0.8(3)
C4A C5A C6A Cl6A -178.38(13)
C6B N1B C2B N2B 179.47(17)
C6B N1B C2B N3B -0.3(3)
N2B C2B N3B C4B 179.48(17)
N1B C2B N3B C4B -0.8(2)
C2B N3B C4B N4B -179.25(16)
C2B N3B C4B N5B 1.1(3)
N4B C4B N5B C6B -179.88(16)
N3B C4B N5B C6B -0.2(3)
C4B N5B C6B N1B -1.0(3)
C4B N5B C6B C61B 178.14(16)
C2B N1B C6B N5B 1.2(3)
C2B N1B C6B C61B -177.92(16)
O2X C2X N3X C5X 0.2(3)
C1X C2X N3X C5X 179.92(17)
O2X C2X N3X C4X -169.1(2)
C1X C2X N3X C4X 10.6(3)
